data_7005861
loop_
_publ_author_name
'Adam, Fatima I.'
'Hogarth, Graeme'
'Richards, Idris'
'Sanchez, Benjamin E.'

_publ_section_title
;
 Models of the iron-only hydrogenase: structural studies of chelating
 diphosphine complexes [Fe2(CO)4(micro-pdt)(kappa2P,P'-diphosphine)].
;
_journal_issue 24
_journal_name_full 'Dalton transactions (Cambridge, England : 2003)'
_journal_page_first 2495
_journal_page_last 2498
_journal_paper_doi 10.1039/b706123b
_journal_year 2007
_chemical_formula_sum 'C41 H41 Cl2 Fe2 O3 P3 S2'
_chemical_formula_weight 921.37
_chemical_name_systematic
;
?
;
_space_group_IT_number 2
_symmetry_cell_setting triclinic
_symmetry_space_group_name_Hall '-P 1'
_symmetry_space_group_name_H-M 'P -1'
_atom_sites_solution_hydrogens geom
_atom_sites_solution_primary direct
_atom_sites_solution_secondary difmap
_audit_creation_method SHELXL-97
_cell_angle_alpha 99.7830(10)
_cell_angle_beta 95.331(2)
_cell_angle_gamma 94.278(2)
_cell_formula_units_Z 2
_cell_length_a 9.4439(8)
_cell_length_b 9.6258(9)
_cell_length_c 22.437(2)
_cell_measurement_temperature 150(2)
_cell_volume 1992.8(3)
_computing_cell_refinement 'Bruker SAINT'
_computing_data_collection 'Bruker SMART'
_computing_data_reduction 'Bruker SAINT'
_computing_structure_refinement 'SHELXL-97 (Sheldrick, 1997)'
_computing_structure_solution 'SHELXS-97 (Sheldrick, 1990)'
_diffrn_ambient_temperature 150(2)
_diffrn_measured_fraction_theta_full 0.984
_diffrn_measured_fraction_theta_max 0.917
_diffrn_measurement_device_type 'Bruker SMART APEX diffractometer'
_diffrn_measurement_method '\w rotation with narrow frames'
_diffrn_radiation_monochromator graphite
_diffrn_radiation_source 'fine-focus sealed tube'
_diffrn_radiation_type MoK\a
_diffrn_radiation_wavelength 0.71073
_diffrn_reflns_av_R_equivalents 0.0228
_diffrn_reflns_av_sigmaI/netI 0.0403
_diffrn_reflns_limit_h_max 12
_diffrn_reflns_limit_h_min -12
_diffrn_reflns_limit_k_max 12
_diffrn_reflns_limit_k_min -12
_diffrn_reflns_limit_l_max 28
_diffrn_reflns_limit_l_min -29
_diffrn_reflns_number 17384
_diffrn_reflns_theta_full 26.00
_diffrn_reflns_theta_max 28.29
_diffrn_reflns_theta_min 1.85
_exptl_absorpt_coefficient_mu 1.127
_exptl_absorpt_correction_T_max 0.9563
_exptl_absorpt_correction_T_min 0.8403
_exptl_absorpt_correction_type multi-scan
_exptl_crystal_colour orange
_exptl_crystal_density_diffrn 1.536
_exptl_crystal_density_method 'not measured'
_exptl_crystal_description plate
_exptl_crystal_F_000 948
_exptl_crystal_size_max 0.16
_exptl_crystal_size_mid 0.15
_exptl_crystal_size_min 0.04
_refine_diff_density_max 1.659
_refine_diff_density_min -1.013
_refine_diff_density_rms 0.081
_refine_ls_extinction_method none
_refine_ls_goodness_of_fit_ref 1.046
_refine_ls_hydrogen_treatment mixed
_refine_ls_matrix_type full
_refine_ls_number_parameters 478
_refine_ls_number_reflns 9087
_refine_ls_number_restraints 0
_refine_ls_restrained_S_all 1.046
_refine_ls_R_factor_all 0.0510
_refine_ls_R_factor_gt 0.0405
_refine_ls_shift/su_max 0.001
_refine_ls_shift/su_mean 0.000
_refine_ls_structure_factor_coef Fsqd
_refine_ls_weighting_details 'calc w=1/[\s^2^(Fo^2^)+(0.0503P)^2^+0.9529P] where P=(Fo^2^+2Fc^2^)/3'
_refine_ls_weighting_scheme calc
_refine_ls_wR_factor_gt 0.0950
_refine_ls_wR_factor_ref 0.0998
_reflns_number_gt 7520
_reflns_number_total 9087
_reflns_threshold_expression I>2\s(I)
_cod_data_source_file b706123b.txt
_cod_data_source_block str0432
_cod_original_sg_symbol_H-M P-1
_cod_database_code 7005861

loop_
_symmetry_equiv_pos_as_xyz
'x, y, z'
'-x, -y, -z'

loop_
_atom_site_label
_atom_site_type_symbol
_atom_site_fract_x
_atom_site_fract_y
_atom_site_fract_z
_atom_site_U_iso_or_equiv
_atom_site_adp_type
_atom_site_occupancy
_atom_site_symmetry_multiplicity
_atom_site_calc_flag
_atom_site_refinement_flags
_atom_site_disorder_assembly
_atom_site_disorder_group
Fe1 Fe 0.13516(3) 0.76806(3) 0.319378(14) 0.01580(9) Uani 1 1 d . . .
Fe2 Fe 0.08546(4) 0.89030(3) 0.229439(14) 0.01622(9) Uani 1 1 d . . .
P1 P 0.08711(7) 0.68444(6) 0.40143(3) 0.01742(13) Uani 1 1 d . . .
P2 P 0.15237(6) 0.54995(6) 0.27423(3) 0.01711(13) Uani 1 1 d . . .
P3 P 0.03901(6) 0.73007(6) 0.14534(3) 0.01703(13) Uani 1 1 d . . .
S1 S -0.08223(6) 0.75661(6) 0.26652(3) 0.01738(12) Uani 1 1 d . . .
S2 S 0.12665(7) 1.00513(6) 0.32849(3) 0.02051(13) Uani 1 1 d . . .
O1 O 0.43955(19) 0.8259(2) 0.35641(9) 0.0306(4) Uani 1 1 d . . .
O2 O 0.3926(2) 0.9232(2) 0.22207(9) 0.0348(5) Uani 1 1 d . . .
O3 O -0.0007(2) 1.1229(2) 0.17081(9) 0.0398(5) Uani 1 1 d . . .
C1 C 0.3189(3) 0.8001(2) 0.34176(11) 0.0204(5) Uani 1 1 d . . .
C2 C 0.2709(3) 0.9086(3) 0.22498(11) 0.0223(5) Uani 1 1 d . . .
C3 C 0.0273(3) 1.0285(3) 0.19386(11) 0.0230(5) Uani 1 1 d . . .
C4 C -0.2142(3) 0.8682(3) 0.29942(12) 0.0251(5) Uani 1 1 d . . .
H4A H -0.3039 0.8493 0.2716 0.030 Uiso 1 1 calc R . .
H4B H -0.2349 0.8397 0.3383 0.030 Uiso 1 1 calc R . .
C5 C -0.1709(3) 1.0259(3) 0.31130(12) 0.0272(6) Uani 1 1 d . . .
H5A H -0.1530 1.0561 0.2724 0.033 Uiso 1 1 calc R . .
H5B H -0.2505 1.0768 0.3273 0.033 Uiso 1 1 calc R . .
C6 C -0.0390(3) 1.0665(3) 0.35590(11) 0.0266(6) Uani 1 1 d . . .
H6A H -0.0547 1.0280 0.3932 0.032 Uiso 1 1 calc R . .
H6B H -0.0263 1.1710 0.3673 0.032 Uiso 1 1 calc R . .
C7 C 0.1040(3) 0.4903(2) 0.38567(11) 0.0217(5) Uani 1 1 d . . .
H7A H 0.2039 0.4717 0.3966 0.026 Uiso 1 1 calc R . .
H7B H 0.0419 0.4419 0.4105 0.026 Uiso 1 1 calc R . .
C8 C 0.0600(3) 0.4335(2) 0.31817(11) 0.0204(5) Uani 1 1 d . . .
H8A H -0.0447 0.4323 0.3090 0.024 Uiso 1 1 calc R . .
H8B H 0.0868 0.3356 0.3074 0.024 Uiso 1 1 calc R . .
C9 C 0.0676(3) 0.4818(3) 0.19608(11) 0.0206(5) Uani 1 1 d . . .
H9A H 0.0862 0.3813 0.1850 0.025 Uiso 1 1 calc R . .
H9B H -0.0369 0.4848 0.1960 0.025 Uiso 1 1 calc R . .
C10 C 0.1172(3) 0.5612(3) 0.14687(11) 0.0201(5) Uani 1 1 d . . .
H10A H 0.0925 0.4994 0.1067 0.024 Uiso 1 1 calc R . .
H10B H 0.2225 0.5799 0.1535 0.024 Uiso 1 1 calc R . .
C11 C 0.2066(2) 0.7478(3) 0.47113(10) 0.0188(5) Uani 1 1 d . . .
C12 C 0.2650(3) 0.8881(3) 0.48240(11) 0.0242(5) Uani 1 1 d . . .
H12A H 0.2416 0.9476 0.4539 0.029 Uiso 1 1 calc R . .
C13 C 0.3562(3) 0.9422(3) 0.53420(11) 0.0254(5) Uani 1 1 d . . .
H13A H 0.3937 1.0386 0.5415 0.030 Uiso 1 1 calc R . .
C14 C 0.3927(3) 0.8562(3) 0.57547(11) 0.0222(5) Uani 1 1 d . . .
H14A H 0.4577 0.8925 0.6105 0.027 Uiso 1 1 calc R . .
C15 C 0.3343(3) 0.7169(3) 0.56554(11) 0.0248(5) Uani 1 1 d . . .
H15A H 0.3584 0.6580 0.5942 0.030 Uiso 1 1 calc R . .
C16 C 0.2411(3) 0.6628(3) 0.51406(11) 0.0223(5) Uani 1 1 d . . .
H16A H 0.2005 0.5675 0.5079 0.027 Uiso 1 1 calc R . .
C17 C -0.0896(3) 0.6876(2) 0.42977(11) 0.0195(5) Uani 1 1 d . . .
C18 C -0.2103(3) 0.6263(3) 0.39049(11) 0.0217(5) Uani 1 1 d . . .
H18A H -0.1998 0.5861 0.3496 0.026 Uiso 1 1 calc R . .
C19 C -0.3446(3) 0.6236(3) 0.41050(12) 0.0246(5) Uani 1 1 d . . .
H19A H -0.4255 0.5819 0.3833 0.030 Uiso 1 1 calc R . .
C20 C -0.3616(3) 0.6814(3) 0.46998(12) 0.0265(6) Uani 1 1 d . . .
H20A H -0.4538 0.6790 0.4837 0.032 Uiso 1 1 calc R . .
C21 C -0.2434(3) 0.7427(3) 0.50926(12) 0.0272(6) Uani 1 1 d . . .
H21A H -0.2545 0.7820 0.5502 0.033 Uiso 1 1 calc R . .
C22 C -0.1086(3) 0.7471(3) 0.48931(11) 0.0234(5) Uani 1 1 d . . .
H22A H -0.0284 0.7911 0.5165 0.028 Uiso 1 1 calc R . .
C23 C 0.3291(3) 0.4837(3) 0.26948(10) 0.0204(5) Uani 1 1 d . . .
C24 C 0.4356(3) 0.5627(3) 0.24687(11) 0.0241(5) Uani 1 1 d . . .
H24A H 0.4171 0.6520 0.2367 0.029 Uiso 1 1 calc R . .
C25 C 0.5676(3) 0.5126(3) 0.23905(12) 0.0298(6) Uani 1 1 d . . .
H25A H 0.6380 0.5667 0.2228 0.036 Uiso 1 1 calc R . .
C26 C 0.5973(3) 0.3846(3) 0.25468(13) 0.0331(6) Uani 1 1 d . . .
H26A H 0.6881 0.3507 0.2493 0.040 Uiso 1 1 calc R . .
C27 C 0.4947(3) 0.3053(3) 0.27820(13) 0.0334(6) Uani 1 1 d . . .
H27A H 0.5154 0.2176 0.2895 0.040 Uiso 1 1 calc R . .
C28 C 0.3610(3) 0.3544(3) 0.28529(11) 0.0257(5) Uani 1 1 d . . .
H28A H 0.2907 0.2992 0.3011 0.031 Uiso 1 1 calc R . .
C29 C 0.0984(3) 0.7788(3) 0.07578(10) 0.0200(5) Uani 1 1 d . . .
C30 C 0.0038(4) 0.7926(6) 0.02752(16) 0.0719(15) Uani 1 1 d . . .
H30A H -0.0957 0.7739 0.0294 0.086 Uiso 1 1 calc R . .
C31 C 0.0516(4) 0.8337(7) -0.02416(19) 0.0904(19) Uani 1 1 d . . .
H31A H -0.0159 0.8419 -0.0572 0.108 Uiso 1 1 calc R . .
C32 C 0.1923(3) 0.8623(4) -0.02822(13) 0.0389(7) Uani 1 1 d . . .
H32A H 0.2239 0.8913 -0.0636 0.047 Uiso 1 1 calc R . .
C33 C 0.2881(3) 0.8487(4) 0.01921(13) 0.0395(7) Uani 1 1 d . . .
H33A H 0.3875 0.8670 0.0169 0.047 Uiso 1 1 calc R . .
C34 C 0.2406(3) 0.8082(4) 0.07094(13) 0.0397(8) Uani 1 1 d . . .
H34A H 0.3086 0.8007 0.1039 0.048 Uiso 1 1 calc R . .
C35 C -0.1510(3) 0.6762(3) 0.12117(10) 0.0196(5) Uani 1 1 d . . .
C36 C -0.2490(3) 0.7756(3) 0.13237(12) 0.0254(5) Uani 1 1 d . . .
H36A H -0.2172 0.8682 0.1536 0.030 Uiso 1 1 calc R . .
C37 C -0.3931(3) 0.7406(3) 0.11272(13) 0.0312(6) Uani 1 1 d . . .
H37A H -0.4590 0.8099 0.1198 0.037 Uiso 1 1 calc R . .
C38 C -0.4406(3) 0.6062(3) 0.08309(13) 0.0336(6) Uani 1 1 d . . .
H38A H -0.5393 0.5822 0.0701 0.040 Uiso 1 1 calc R . .
C39 C -0.3451(3) 0.5065(3) 0.07225(13) 0.0352(7) Uani 1 1 d . . .
H39A H -0.3784 0.4132 0.0522 0.042 Uiso 1 1 calc R . .
C40 C -0.2004(3) 0.5408(3) 0.09038(12) 0.0282(6) Uani 1 1 d . . .
H40A H -0.1349 0.4717 0.0818 0.034 Uiso 1 1 calc R . .
C41 C 0.3661(4) 0.1912(5) 0.12401(17) 0.0640(11) Uani 1 1 d . . .
H41A H 0.2905 0.1144 0.1244 0.077 Uiso 1 1 calc R . .
H41B H 0.3658 0.2624 0.1614 0.077 Uiso 1 1 calc R . .
Cl1 Cl 0.53156(9) 0.12141(10) 0.12418(4) 0.0513(2) Uani 1 1 d . . .
Cl2 Cl 0.32746(11) 0.27003(12) 0.06063(6) 0.0759(3) Uani 1 1 d . . .

loop_
_atom_site_aniso_label
_atom_site_aniso_U_11
_atom_site_aniso_U_22
_atom_site_aniso_U_33
_atom_site_aniso_U_23
_atom_site_aniso_U_13
_atom_site_aniso_U_12
Fe1 0.01918(18) 0.01477(16) 0.01276(16) 0.00378(12) -0.00172(12) -0.00167(12)
Fe2 0.01958(18) 0.01635(17) 0.01244(16) 0.00408(13) -0.00026(12) -0.00116(13)
P1 0.0217(3) 0.0163(3) 0.0136(3) 0.0043(2) -0.0016(2) -0.0021(2)
P2 0.0202(3) 0.0156(3) 0.0150(3) 0.0038(2) -0.0012(2) -0.0003(2)
P3 0.0177(3) 0.0197(3) 0.0135(3) 0.0036(2) -0.0003(2) 0.0007(2)
S1 0.0189(3) 0.0181(3) 0.0150(3) 0.0044(2) -0.0001(2) -0.0003(2)
S2 0.0294(3) 0.0159(3) 0.0150(3) 0.0027(2) -0.0005(2) -0.0020(2)
O1 0.0238(10) 0.0319(10) 0.0325(10) 0.0022(8) -0.0053(8) -0.0024(8)
O2 0.0251(11) 0.0463(12) 0.0343(11) 0.0128(9) 0.0051(8) -0.0040(9)
O3 0.0633(15) 0.0262(10) 0.0316(11) 0.0150(9) -0.0034(10) 0.0026(10)
C1 0.0270(13) 0.0163(11) 0.0175(11) 0.0039(9) 0.0004(10) 0.0003(9)
C2 0.0290(14) 0.0213(12) 0.0152(11) 0.0026(9) 0.0000(10) -0.0026(10)
C3 0.0302(14) 0.0206(12) 0.0170(11) 0.0028(10) -0.0002(10) -0.0008(10)
C4 0.0216(13) 0.0293(14) 0.0269(13) 0.0076(11) 0.0068(10) 0.0072(10)
C5 0.0343(15) 0.0268(14) 0.0243(13) 0.0072(11) 0.0104(11) 0.0114(11)
C6 0.0429(16) 0.0202(12) 0.0179(12) 0.0014(10) 0.0103(11) 0.0058(11)
C7 0.0271(13) 0.0185(12) 0.0203(12) 0.0074(10) 0.0013(10) -0.0001(10)
C8 0.0250(13) 0.0165(11) 0.0190(11) 0.0032(9) 0.0016(9) -0.0017(9)
C9 0.0241(13) 0.0173(12) 0.0182(11) 0.0009(9) -0.0035(9) -0.0001(9)
C10 0.0212(12) 0.0232(12) 0.0157(11) 0.0029(9) -0.0005(9) 0.0038(10)
C11 0.0194(12) 0.0215(12) 0.0147(11) 0.0039(9) -0.0007(9) -0.0010(9)
C12 0.0329(14) 0.0211(12) 0.0181(12) 0.0057(10) -0.0020(10) -0.0012(10)
C13 0.0321(14) 0.0205(13) 0.0211(12) 0.0011(10) -0.0003(10) -0.0042(10)
C14 0.0216(12) 0.0282(13) 0.0147(11) 0.0016(10) -0.0015(9) -0.0023(10)
C15 0.0297(14) 0.0268(13) 0.0186(12) 0.0086(10) -0.0032(10) 0.0034(11)
C16 0.0275(13) 0.0200(12) 0.0195(12) 0.0065(10) 0.0001(10) -0.0016(10)
C17 0.0238(12) 0.0172(11) 0.0186(11) 0.0080(9) 0.0006(9) 0.0007(9)
C18 0.0260(13) 0.0223(12) 0.0171(11) 0.0069(10) 0.0001(10) -0.0016(10)
C19 0.0234(13) 0.0227(13) 0.0277(13) 0.0081(11) -0.0014(10) -0.0005(10)
C20 0.0253(13) 0.0253(13) 0.0322(14) 0.0100(11) 0.0076(11) 0.0073(10)
C21 0.0350(15) 0.0243(13) 0.0235(13) 0.0043(10) 0.0056(11) 0.0075(11)
C22 0.0300(14) 0.0197(12) 0.0193(12) 0.0023(10) -0.0012(10) 0.0024(10)
C23 0.0231(12) 0.0214(12) 0.0154(11) 0.0015(9) -0.0025(9) 0.0028(10)
C24 0.0252(13) 0.0242(13) 0.0211(12) 0.0029(10) -0.0036(10) 0.0013(10)
C25 0.0232(13) 0.0358(15) 0.0271(14) -0.0004(12) -0.0004(11) -0.0018(11)
C26 0.0283(15) 0.0365(16) 0.0306(15) -0.0036(12) -0.0052(11) 0.0094(12)
C27 0.0378(16) 0.0302(15) 0.0315(15) 0.0048(12) -0.0059(12) 0.0123(12)
C28 0.0302(14) 0.0241(13) 0.0229(13) 0.0056(10) 0.0000(10) 0.0033(11)
C29 0.0230(12) 0.0218(12) 0.0157(11) 0.0039(9) 0.0034(9) 0.0028(10)
C30 0.0240(17) 0.162(5) 0.045(2) 0.068(3) 0.0006(14) 0.000(2)
C31 0.038(2) 0.202(6) 0.055(2) 0.089(3) 0.0029(18) 0.013(3)
C32 0.0383(17) 0.057(2) 0.0284(15) 0.0212(14) 0.0129(13) 0.0085(15)
C33 0.0270(15) 0.065(2) 0.0263(14) 0.0104(14) 0.0076(12) -0.0067(14)
C34 0.0226(14) 0.076(2) 0.0210(14) 0.0140(14) -0.0016(11) -0.0015(14)
C35 0.0200(12) 0.0253(13) 0.0133(11) 0.0052(9) 0.0002(9) -0.0017(9)
C36 0.0250(13) 0.0239(13) 0.0252(13) 0.0031(10) -0.0037(10) 0.0003(10)
C37 0.0231(14) 0.0373(16) 0.0330(15) 0.0058(12) -0.0012(11) 0.0074(11)
C38 0.0222(14) 0.0424(17) 0.0337(15) 0.0068(13) -0.0052(11) -0.0036(12)
C39 0.0316(15) 0.0313(15) 0.0367(16) -0.0005(13) -0.0082(12) -0.0069(12)
C40 0.0272(14) 0.0266(14) 0.0279(14) 0.0004(11) -0.0026(11) 0.0004(11)
C41 0.045(2) 0.107(4) 0.041(2) 0.009(2) 0.0106(16) 0.016(2)
Cl1 0.0481(5) 0.0584(5) 0.0507(5) 0.0115(4) 0.0149(4) 0.0103(4)
Cl2 0.0570(6) 0.0723(7) 0.0973(9) 0.0368(6) -0.0205(6) -0.0151(5)

loop_
_atom_type_symbol
_atom_type_description
_atom_type_scat_dispersion_real
_atom_type_scat_dispersion_imag
_atom_type_scat_source
C C 0.0033 0.0016 'International Tables Vol C Tables 4.2.6.8 and 6.1.1.4'
H H 0.0000 0.0000 'International Tables Vol C Tables 4.2.6.8 and 6.1.1.4'
O O 0.0106 0.0060 'International Tables Vol C Tables 4.2.6.8 and 6.1.1.4'
P P 0.1023 0.0942 'International Tables Vol C Tables 4.2.6.8 and 6.1.1.4'
S S 0.1246 0.1234 'International Tables Vol C Tables 4.2.6.8 and 6.1.1.4'
Fe Fe 0.3463 0.8444 'International Tables Vol C Tables 4.2.6.8 and 6.1.1.4'
Cl Cl 0.1484 0.1585 'International Tables Vol C Tables 4.2.6.8 and 6.1.1.4'

loop_
_geom_angle_atom_site_label_1
_geom_angle_atom_site_label_2
_geom_angle_atom_site_label_3
_geom_angle
_geom_angle_site_symmetry_1
_geom_angle_site_symmetry_3
_geom_angle_publ_flag
C1 Fe1 P2 93.26(8) . . ?
C1 Fe1 P1 94.47(8) . . ?
P2 Fe1 P1 88.37(3) . . ?
C1 Fe1 S1 162.54(8) . . ?
P2 Fe1 S1 88.13(2) . . ?
P1 Fe1 S1 102.97(3) . . ?
C1 Fe1 S2 87.99(8) . . ?
P2 Fe1 S2 157.61(3) . . ?
P1 Fe1 S2 113.84(3) . . ?
S1 Fe1 S2 84.24(2) . . ?
C1 Fe1 Fe2 106.46(8) . . ?
P2 Fe1 Fe2 101.66(2) . . ?
P1 Fe1 Fe2 156.05(2) . . ?
S1 Fe1 Fe2 56.328(18) . . ?
S2 Fe1 Fe2 56.820(18) . . ?
C3 Fe2 C2 101.97(12) . . ?
C3 Fe2 P3 93.47(8) . . ?
C2 Fe2 P3 94.58(8) . . ?
C3 Fe2 S1 117.39(9) . . ?
C2 Fe2 S1 140.62(8) . . ?
P3 Fe2 S1 84.90(2) . . ?
C3 Fe2 S2 100.30(8) . . ?
C2 Fe2 S2 88.60(8) . . ?
P3 Fe2 S2 164.92(3) . . ?
S1 Fe2 S2 83.33(2) . . ?
C3 Fe2 Fe1 154.24(8) . . ?
C2 Fe2 Fe1 88.00(8) . . ?
P3 Fe2 Fe1 109.52(2) . . ?
S1 Fe2 Fe1 55.846(18) . . ?
S2 Fe2 Fe1 55.787(19) . . ?
C11 P1 C17 101.93(11) . . ?
C11 P1 C7 103.86(11) . . ?
C17 P1 C7 100.77(11) . . ?
C11 P1 Fe1 117.57(8) . . ?
C17 P1 Fe1 122.77(8) . . ?
C7 P1 Fe1 107.32(8) . . ?
C23 P2 C8 104.10(11) . . ?
C23 P2 C9 100.61(11) . . ?
C8 P2 C9 101.86(11) . . ?
C23 P2 Fe1 119.72(8) . . ?
C8 P2 Fe1 106.59(8) . . ?
C9 P2 Fe1 121.47(8) . . ?
C29 P3 C35 101.09(11) . . ?
C29 P3 C10 101.80(11) . . ?
C35 P3 C10 103.61(11) . . ?
C29 P3 Fe2 116.95(8) . . ?
C35 P3 Fe2 115.42(8) . . ?
C10 P3 Fe2 115.78(8) . . ?
C4 S1 Fe1 118.18(9) . . ?
C4 S1 Fe2 110.07(9) . . ?
Fe1 S1 Fe2 67.83(2) . . ?
C6 S2 Fe1 113.31(9) . . ?
C6 S2 Fe2 110.68(9) . . ?
Fe1 S2 Fe2 67.39(2) . . ?
O1 C1 Fe1 177.7(2) . . ?
O2 C2 Fe2 178.8(2) . . ?
O3 C3 Fe2 175.1(2) . . ?
C5 C4 S1 115.39(18) . . ?
C6 C5 C4 112.5(2) . . ?
C5 C6 S2 115.23(17) . . ?
C8 C7 P1 109.18(16) . . ?
C7 C8 P2 108.04(16) . . ?
C10 C9 P2 115.67(17) . . ?
C9 C10 P3 114.16(16) . . ?
C12 C11 C16 118.3(2) . . ?
C12 C11 P1 118.42(18) . . ?
C16 C11 P1 123.24(18) . . ?
C13 C12 C11 121.2(2) . . ?
C12 C13 C14 120.0(2) . . ?
C13 C14 C15 119.7(2) . . ?
C14 C15 C16 120.4(2) . . ?
C15 C16 C11 120.3(2) . . ?
C22 C17 C18 118.3(2) . . ?
C22 C17 P1 122.67(19) . . ?
C18 C17 P1 119.04(18) . . ?
C19 C18 C17 120.8(2) . . ?
C18 C19 C20 120.3(2) . . ?
C21 C20 C19 119.5(2) . . ?
C20 C21 C22 120.4(2) . . ?
C21 C22 C17 120.6(2) . . ?
C28 C23 C24 118.0(2) . . ?
C28 C23 P2 122.9(2) . . ?
C24 C23 P2 119.05(18) . . ?
C25 C24 C23 121.0(2) . . ?
C26 C25 C24 120.3(3) . . ?
C25 C26 C27 120.0(3) . . ?
C26 C27 C28 119.9(3) . . ?
C27 C28 C23 120.8(3) . . ?
C30 C29 C34 117.2(2) . . ?
C30 C29 P3 122.0(2) . . ?
C34 C29 P3 120.77(19) . . ?
C29 C30 C31 120.8(3) . . ?
C32 C31 C30 121.2(3) . . ?
C31 C32 C33 118.9(3) . . ?
C32 C33 C34 120.0(3) . . ?
C29 C34 C33 121.8(3) . . ?
C36 C35 C40 118.6(2) . . ?
C36 C35 P3 118.75(19) . . ?
C40 C35 P3 122.6(2) . . ?
C35 C36 C37 120.5(2) . . ?
C38 C37 C36 120.2(3) . . ?
C37 C38 C39 119.9(3) . . ?
C38 C39 C40 120.6(3) . . ?
C39 C40 C35 120.2(3) . . ?
Cl2 C41 Cl1 112.1(2) . . ?

loop_
_geom_bond_atom_site_label_1
_geom_bond_atom_site_label_2
_geom_bond_distance
_geom_bond_site_symmetry_2
_geom_bond_publ_flag
Fe1 C1 1.750(3) . ?
Fe1 P2 2.1953(7) . ?
Fe1 P1 2.2016(7) . ?
Fe1 S1 2.2589(7) . ?
Fe1 S2 2.2644(7) . ?
Fe1 Fe2 2.5279(5) . ?
Fe2 C3 1.760(3) . ?
Fe2 C2 1.761(3) . ?
Fe2 P3 2.2109(7) . ?
Fe2 S1 2.2718(7) . ?
Fe2 S2 2.2918(7) . ?
P1 C11 1.827(2) . ?
P1 C17 1.841(3) . ?
P1 C7 1.863(2) . ?
P2 C23 1.836(2) . ?
P2 C8 1.838(2) . ?
P2 C9 1.848(2) . ?
P3 C29 1.828(2) . ?
P3 C35 1.835(2) . ?
P3 C10 1.839(2) . ?
S1 C4 1.831(2) . ?
S2 C6 1.835(3) . ?
O1 C1 1.153(3) . ?
O2 C2 1.156(3) . ?
O3 C3 1.155(3) . ?
C4 C5 1.515(4) . ?
C5 C6 1.506(4) . ?
C7 C8 1.528(3) . ?
C9 C10 1.534(3) . ?
C11 C12 1.392(3) . ?
C11 C16 1.397(3) . ?
C12 C13 1.380(3) . ?
C13 C14 1.380(4) . ?
C14 C15 1.385(4) . ?
C15 C16 1.385(3) . ?
C17 C22 1.394(3) . ?
C17 C18 1.400(3) . ?
C18 C19 1.384(4) . ?
C19 C20 1.385(4) . ?
C20 C21 1.383(4) . ?
C21 C22 1.388(4) . ?
C23 C28 1.397(3) . ?
C23 C24 1.400(4) . ?
C24 C25 1.385(4) . ?
C25 C26 1.378(4) . ?
C26 C27 1.386(4) . ?
C27 C28 1.394(4) . ?
C29 C30 1.369(4) . ?
C29 C34 1.370(4) . ?
C30 C31 1.390(4) . ?
C31 C32 1.351(5) . ?
C32 C33 1.361(4) . ?
C33 C34 1.387(4) . ?
C35 C36 1.388(4) . ?
C35 C40 1.392(4) . ?
C36 C37 1.390(4) . ?
C37 C38 1.371(4) . ?
C38 C39 1.373(4) . ?
C39 C40 1.388(4) . ?
C41 Cl2 1.744(4) . ?
C41 Cl1 1.747(4) . ?

loop_
_geom_torsion_atom_site_label_1
_geom_torsion_atom_site_label_2
_geom_torsion_atom_site_label_3
_geom_torsion_atom_site_label_4
_geom_torsion
_geom_torsion_site_symmetry_1
_geom_torsion_site_symmetry_2
_geom_torsion_site_symmetry_3
_geom_torsion_site_symmetry_4
_geom_torsion_publ_flag
C1 Fe1 Fe2 C3 -100.5(2) . . . . ?
P2 Fe1 Fe2 C3 162.5(2) . . . . ?
P1 Fe1 Fe2 C3 49.4(2) . . . . ?
S1 Fe1 Fe2 C3 82.7(2) . . . . ?
S2 Fe1 Fe2 C3 -24.2(2) . . . . ?
C1 Fe1 Fe2 C2 13.37(11) . . . . ?
P2 Fe1 Fe2 C2 -83.61(8) . . . . ?
P1 Fe1 Fe2 C2 163.26(10) . . . . ?
S1 Fe1 Fe2 C2 -163.39(8) . . . . ?
S2 Fe1 Fe2 C2 89.66(8) . . . . ?
C1 Fe1 Fe2 P3 107.52(8) . . . . ?
P2 Fe1 Fe2 P3 10.55(3) . . . . ?
P1 Fe1 Fe2 P3 -102.58(6) . . . . ?
S1 Fe1 Fe2 P3 -69.23(3) . . . . ?
S2 Fe1 Fe2 P3 -176.18(3) . . . . ?
C1 Fe1 Fe2 S1 176.76(8) . . . . ?
P2 Fe1 Fe2 S1 79.78(3) . . . . ?
P1 Fe1 Fe2 S1 -33.35(6) . . . . ?
S2 Fe1 Fe2 S1 -106.94(3) . . . . ?
C1 Fe1 Fe2 S2 -76.30(8) . . . . ?
P2 Fe1 Fe2 S2 -173.27(3) . . . . ?
P1 Fe1 Fe2 S2 73.59(6) . . . . ?
S1 Fe1 Fe2 S2 106.94(3) . . . . ?
C1 Fe1 P1 C11 27.65(12) . . . . ?
P2 Fe1 P1 C11 120.79(9) . . . . ?
S1 Fe1 P1 C11 -151.50(9) . . . . ?
S2 Fe1 P1 C11 -62.12(10) . . . . ?
Fe2 Fe1 P1 C11 -123.50(10) . . . . ?
C1 Fe1 P1 C17 155.49(12) . . . . ?
P2 Fe1 P1 C17 -111.37(10) . . . . ?
S1 Fe1 P1 C17 -23.66(10) . . . . ?
S2 Fe1 P1 C17 65.71(10) . . . . ?
Fe2 Fe1 P1 C17 4.34(12) . . . . ?
C1 Fe1 P1 C7 -88.82(12) . . . . ?
P2 Fe1 P1 C7 4.32(9) . . . . ?
S1 Fe1 P1 C7 92.03(9) . . . . ?
S2 Fe1 P1 C7 -178.59(9) . . . . ?
Fe2 Fe1 P1 C7 120.03(10) . . . . ?
C1 Fe1 P2 C23 -4.19(12) . . . . ?
P1 Fe1 P2 C23 -98.57(9) . . . . ?
S1 Fe1 P2 C23 158.39(9) . . . . ?
S2 Fe1 P2 C23 88.44(11) . . . . ?
Fe2 Fe1 P2 C23 103.36(9) . . . . ?
C1 Fe1 P2 C8 113.37(12) . . . . ?
P1 Fe1 P2 C8 18.99(9) . . . . ?
S1 Fe1 P2 C8 -84.05(9) . . . . ?
S2 Fe1 P2 C8 -154.00(10) . . . . ?
Fe2 Fe1 P2 C8 -139.08(8) . . . . ?
C1 Fe1 P2 C9 -130.92(12) . . . . ?
P1 Fe1 P2 C9 134.70(10) . . . . ?
S1 Fe1 P2 C9 31.66(10) . . . . ?
S2 Fe1 P2 C9 -38.29(13) . . . . ?
Fe2 Fe1 P2 C9 -23.37(10) . . . . ?
C3 Fe2 P3 C29 45.92(12) . . . . ?
C2 Fe2 P3 C29 -56.39(12) . . . . ?
S1 Fe2 P3 C29 163.13(9) . . . . ?
S2 Fe2 P3 C29 -158.12(12) . . . . ?
Fe1 Fe2 P3 C29 -145.89(9) . . . . ?
C3 Fe2 P3 C35 -72.79(12) . . . . ?
C2 Fe2 P3 C35 -175.11(12) . . . . ?
S1 Fe2 P3 C35 44.42(9) . . . . ?
S2 Fe2 P3 C35 83.16(14) . . . . ?
Fe1 Fe2 P3 C35 95.39(9) . . . . ?
C3 Fe2 P3 C10 165.94(12) . . . . ?
C2 Fe2 P3 C10 63.63(12) . . . . ?
S1 Fe2 P3 C10 -76.85(9) . . . . ?
S2 Fe2 P3 C10 -38.10(15) . . . . ?
Fe1 Fe2 P3 C10 -25.87(9) . . . . ?
C1 Fe1 S1 C4 -112.1(3) . . . . ?
P2 Fe1 S1 C4 152.99(10) . . . . ?
P1 Fe1 S1 C4 65.10(10) . . . . ?
S2 Fe1 S1 C4 -48.08(10) . . . . ?
Fe2 Fe1 S1 C4 -101.66(10) . . . . ?
C1 Fe1 S1 Fe2 -10.4(3) . . . . ?
P2 Fe1 S1 Fe2 -105.34(2) . . . . ?
P1 Fe1 S1 Fe2 166.76(2) . . . . ?
S2 Fe1 S1 Fe2 53.58(2) . . . . ?
C3 Fe2 S1 C4 -37.76(13) . . . . ?
C2 Fe2 S1 C4 139.96(15) . . . . ?
P3 Fe2 S1 C4 -129.03(9) . . . . ?
S2 Fe2 S1 C4 60.41(9) . . . . ?
Fe1 Fe2 S1 C4 113.20(9) . . . . ?
C3 Fe2 S1 Fe1 -150.96(9) . . . . ?
C2 Fe2 S1 Fe1 26.76(13) . . . . ?
P3 Fe2 S1 Fe1 117.77(2) . . . . ?
S2 Fe2 S1 Fe1 -52.79(2) . . . . ?
C1 Fe1 S2 C6 -145.08(12) . . . . ?
P2 Fe1 S2 C6 121.25(11) . . . . ?
P1 Fe1 S2 C6 -51.09(10) . . . . ?
S1 Fe1 S2 C6 50.57(9) . . . . ?
Fe2 Fe1 S2 C6 103.72(9) . . . . ?
C1 Fe1 S2 Fe2 111.20(8) . . . . ?
P2 Fe1 S2 Fe2 17.53(8) . . . . ?
P1 Fe1 S2 Fe2 -154.80(3) . . . . ?
S1 Fe1 S2 Fe2 -53.14(2) . . . . ?
C3 Fe2 S2 C6 62.04(13) . . . . ?
C2 Fe2 S2 C6 163.94(12) . . . . ?
P3 Fe2 S2 C6 -93.55(14) . . . . ?
S1 Fe2 S2 C6 -54.67(9) . . . . ?
Fe1 Fe2 S2 C6 -107.52(9) . . . . ?
C3 Fe2 S2 Fe1 169.56(9) . . . . ?
C2 Fe2 S2 Fe1 -88.54(8) . . . . ?
P3 Fe2 S2 Fe1 13.97(11) . . . . ?
S1 Fe2 S2 Fe1 52.85(2) . . . . ?
P2 Fe1 C1 O1 151(6) . . . . ?
P1 Fe1 C1 O1 -120(6) . . . . ?
S1 Fe1 C1 O1 57(6) . . . . ?
S2 Fe1 C1 O1 -7(6) . . . . ?
Fe2 Fe1 C1 O1 48(6) . . . . ?
C3 Fe2 C2 O2 29(10) . . . . ?
P3 Fe2 C2 O2 123(10) . . . . ?
S1 Fe2 C2 O2 -149(10) . . . . ?
S2 Fe2 C2 O2 -71(10) . . . . ?
Fe1 Fe2 C2 O2 -127(10) . . . . ?
C2 Fe2 C3 O3 -13(3) . . . . ?
P3 Fe2 C3 O3 -108(3) . . . . ?
S1 Fe2 C3 O3 166(3) . . . . ?
S2 Fe2 C3 O3 78(3) . . . . ?
Fe1 Fe2 C3 O3 98(3) . . . . ?
Fe1 S1 C4 C5 59.7(2) . . . . ?
Fe2 S1 C4 C5 -15.2(2) . . . . ?
S1 C4 C5 C6 -61.2(3) . . . . ?
C4 C5 C6 S2 68.2(3) . . . . ?
Fe1 S2 C6 C5 -70.5(2) . . . . ?
Fe2 S2 C6 C5 2.9(2) . . . . ?
C11 P1 C7 C8 -157.57(17) . . . . ?
C17 P1 C7 C8 97.14(18) . . . . ?
Fe1 P1 C7 C8 -32.39(18) . . . . ?
P1 C7 C8 P2 48.2(2) . . . . ?
C23 P2 C8 C7 83.58(18) . . . . ?
C9 P2 C8 C7 -172.14(17) . . . . ?
Fe1 P2 C8 C7 -43.88(18) . . . . ?
C23 P2 C9 C10 -75.29(19) . . . . ?
C8 P2 C9 C10 177.70(18) . . . . ?
Fe1 P2 C9 C10 59.6(2) . . . . ?
P2 C9 C10 P3 -77.6(2) . . . . ?
C29 P3 C10 C9 -171.62(17) . . . . ?
C35 P3 C10 C9 -66.98(19) . . . . ?
Fe2 P3 C10 C9 60.42(19) . . . . ?
C17 P1 C11 C12 -101.5(2) . . . . ?
C7 P1 C11 C12 154.1(2) . . . . ?
Fe1 P1 C11 C12 35.8(2) . . . . ?
C17 P1 C11 C16 77.8(2) . . . . ?
C7 P1 C11 C16 -26.6(2) . . . . ?
Fe1 P1 C11 C16 -144.97(19) . . . . ?
C16 C11 C12 C13 0.8(4) . . . . ?
P1 C11 C12 C13 -179.9(2) . . . . ?
C11 C12 C13 C14 1.0(4) . . . . ?
C12 C13 C14 C15 -1.9(4) . . . . ?
C13 C14 C15 C16 0.9(4) . . . . ?
C14 C15 C16 C11 0.9(4) . . . . ?
C12 C11 C16 C15 -1.8(4) . . . . ?
P1 C11 C16 C15 179.0(2) . . . . ?
C11 P1 C17 C22 8.2(2) . . . . ?
C7 P1 C17 C22 115.0(2) . . . . ?
Fe1 P1 C17 C22 -126.13(18) . . . . ?
C11 P1 C17 C18 -170.94(19) . . . . ?
C7 P1 C17 C18 -64.1(2) . . . . ?
Fe1 P1 C17 C18 54.7(2) . . . . ?
C22 C17 C18 C19 -0.7(4) . . . . ?
P1 C17 C18 C19 178.49(18) . . . . ?
C17 C18 C19 C20 -0.2(4) . . . . ?
C18 C19 C20 C21 0.4(4) . . . . ?
C19 C20 C21 C22 0.3(4) . . . . ?
C20 C21 C22 C17 -1.2(4) . . . . ?
C18 C17 C22 C21 1.4(4) . . . . ?
P1 C17 C22 C21 -177.76(19) . . . . ?
C8 P2 C23 C28 12.4(2) . . . . ?
C9 P2 C23 C28 -92.8(2) . . . . ?
Fe1 P2 C23 C28 131.25(19) . . . . ?
C8 P2 C23 C24 -170.14(19) . . . . ?
C9 P2 C23 C24 84.6(2) . . . . ?
Fe1 P2 C23 C24 -51.3(2) . . . . ?
C28 C23 C24 C25 1.5(4) . . . . ?
P2 C23 C24 C25 -176.07(19) . . . . ?
C23 C24 C25 C26 -1.3(4) . . . . ?
C24 C25 C26 C27 0.2(4) . . . . ?
C25 C26 C27 C28 0.8(4) . . . . ?
C26 C27 C28 C23 -0.6(4) . . . . ?
C24 C23 C28 C27 -0.5(4) . . . . ?
P2 C23 C28 C27 176.9(2) . . . . ?
C35 P3 C29 C30 11.3(3) . . . . ?
C10 P3 C29 C30 117.9(3) . . . . ?
Fe2 P3 C29 C30 -114.9(3) . . . . ?
C35 P3 C29 C34 -171.2(2) . . . . ?
C10 P3 C29 C34 -64.6(3) . . . . ?
Fe2 P3 C29 C34 62.6(3) . . . . ?
C34 C29 C30 C31 0.5(7) . . . . ?
P3 C29 C30 C31 178.1(4) . . . . ?
C29 C30 C31 C32 -0.5(9) . . . . ?
C30 C31 C32 C33 0.7(8) . . . . ?
C31 C32 C33 C34 -0.9(6) . . . . ?
C30 C29 C34 C33 -0.8(5) . . . . ?
P3 C29 C34 C33 -178.4(3) . . . . ?
C32 C33 C34 C29 1.0(5) . . . . ?
C29 P3 C35 C36 -93.9(2) . . . . ?
C10 P3 C35 C36 160.90(19) . . . . ?
Fe2 P3 C35 C36 33.3(2) . . . . ?
C29 P3 C35 C40 84.1(2) . . . . ?
C10 P3 C35 C40 -21.1(2) . . . . ?
Fe2 P3 C35 C40 -148.74(19) . . . . ?
C40 C35 C36 C37 -0.6(4) . . . . ?
P3 C35 C36 C37 177.5(2) . . . . ?
C35 C36 C37 C38 1.4(4) . . . . ?
C36 C37 C38 C39 -0.7(4) . . . . ?
C37 C38 C39 C40 -0.8(5) . . . . ?
C38 C39 C40 C35 1.6(4) . . . . ?
C36 C35 C40 C39 -0.9(4) . . . . ?
P3 C35 C40 C39 -178.9(2) . . . . ?
